data_7114054
loop_
_publ_author_name
'Kang, Suk-Ku'
'Yoon, Seok-Keun'

_publ_section_title
;
 cis-Stereoselective nickel-catalyzed cyclization/alkylation and arylation
 reactions of allenyl-aldehydes and -ketones with organozinc
 reagentsElectronic supplementary information (ESI) available: typical
 procedures, NMR-data, and X-ray data. See
 http://www.rsc.org/suppdata/cc/b2/b207620a/
;
_journal_issue 22
_journal_name_full 'Chemical Communications'
_journal_page_first 2634
_journal_paper_doi 10.1039/b207620a
_journal_year 2002
_chemical_formula_sum 'C19 H21 N O3 S'
_chemical_formula_weight 343.43
_chemical_name_systematic
; 
? 
;
_space_group_IT_number 2
_symmetry_cell_setting triclinic
_symmetry_space_group_name_Hall '-P 1'
_symmetry_space_group_name_H-M 'P -1'
_atom_sites_solution_hydrogens geom
_atom_sites_solution_primary direct
_atom_sites_solution_secondary difmap
_audit_creation_method SHELXL-97
_cell_angle_alpha 65.951(12)
_cell_angle_beta 81.600(14)
_cell_angle_gamma 65.106(9)
_cell_formula_units_Z 4
_cell_length_a 12.136(2)
_cell_length_b 12.7389(17)
_cell_length_c 13.752(2)
_cell_measurement_reflns_used 23
_cell_measurement_temperature 296(2)
_cell_measurement_theta_max 12.45
_cell_measurement_theta_min 5.15
_cell_volume 1760.3(5)
_computing_cell_refinement 'Siemens XSCANS'
_computing_data_collection 'Siemens XSCANS'
_computing_data_reduction 'Siemens SHELXTL'
_computing_molecular_graphics 'Siemens SHELXTL'
_computing_publication_material 'Siemens SHELXTL'
_computing_structure_refinement 'Siemens SHELXTL'
_computing_structure_solution 'Siemens SHELXTL'
_diffrn_ambient_temperature 296(2)
_diffrn_measured_fraction_theta_full 0.961
_diffrn_measured_fraction_theta_max 0.961
_diffrn_measurement_device 'Siemens P4'
_diffrn_measurement_method '\w scans'
_diffrn_radiation_monochromator graphite
_diffrn_radiation_source 'sealed tube'
_diffrn_radiation_type MoK\a
_diffrn_radiation_wavelength 0.71073
_diffrn_reflns_av_R_equivalents 0.0213
_diffrn_reflns_av_sigmaI/netI 0.0361
_diffrn_reflns_limit_h_max 0
_diffrn_reflns_limit_h_min -14
_diffrn_reflns_limit_k_max 12
_diffrn_reflns_limit_k_min -13
_diffrn_reflns_limit_l_max 16
_diffrn_reflns_limit_l_min -16
_diffrn_reflns_number 6251
_diffrn_reflns_theta_full 25.00
_diffrn_reflns_theta_max 25.00
_diffrn_reflns_theta_min 1.91
_diffrn_standards_interval_count 97
_diffrn_standards_number 3
_exptl_absorpt_coefficient_mu 0.200
_exptl_absorpt_correction_type none
_exptl_crystal_colour 'COLORLESS         '
_exptl_crystal_density_diffrn 1.296
_exptl_crystal_density_method 'not measured'
_exptl_crystal_description 'BLOCK             '
_exptl_crystal_F_000 728
_exptl_crystal_size_max 0.44
_exptl_crystal_size_mid 0.24
_exptl_crystal_size_min 0.22
_refine_diff_density_max 0.251
_refine_diff_density_min -0.247
_refine_diff_density_rms 0.040
_refine_ls_extinction_coef 0.0031(7)
_refine_ls_extinction_expression Fc^*^=kFc[1+0.001xFc^2^\l^3^/sin(2\q)]^-1/4^
_refine_ls_extinction_method SHELXL
_refine_ls_goodness_of_fit_ref 1.031
_refine_ls_hydrogen_treatment mixed
_refine_ls_matrix_type full
_refine_ls_number_parameters 560
_refine_ls_number_reflns 5946
_refine_ls_number_restraints 0
_refine_ls_restrained_S_all 1.031
_refine_ls_R_factor_all 0.0636
_refine_ls_R_factor_gt 0.0463
_refine_ls_shift/su_max 0.006
_refine_ls_shift/su_mean 0.000
_refine_ls_structure_factor_coef Fsqd
_refine_ls_weighting_details 'calc w=1/[\s^2^(Fo^2^)+(0.0537P)^2^+0.7408P] where P=(Fo^2^+2Fc^2^)/3'
_refine_ls_weighting_scheme calc
_refine_ls_wR_factor_gt 0.1135
_refine_ls_wR_factor_ref 0.1253
_reflns_number_gt 4626
_reflns_number_total 5946
_reflns_threshold_expression >2sigma(I)
_cod_data_source_file b207620a.txt
_cod_data_source_block ph
_cod_depositor_comments
;
The following automatic conversions were performed:

'_symmetry_cell_setting' value 'Triclinic' changed to 'triclinic'
according to
/usr/data/users/saulius/automatic-downloads/retrospective/RSC/lib/dictionaries/cif_core.dic
dictionary named 'cif_core.dic' version 2.4.2 from 2011-04-26.

Automatic conversion script
Id: cif_fix_values 2281 2013-09-26 08:29:07Z andrius 
;
_cod_original_cell_volume 1760.2(5)
_cod_original_sg_symbol_H-M 'P-1   '
_cod_database_code 7114054

loop_
_symmetry_equiv_pos_as_xyz
'x, y, z'
'-x, -y, -z'

loop_
_atom_site_label
_atom_site_type_symbol
_atom_site_fract_x
_atom_site_fract_y
_atom_site_fract_z
_atom_site_U_iso_or_equiv
_atom_site_adp_type
_atom_site_occupancy
_atom_site_symmetry_multiplicity
_atom_site_calc_flag
S1 S 0.59902(5) 0.67057(5) 0.46438(5) 0.04591(18) Uani 1 1 d
O1 O 0.58917(17) 0.79523(15) 0.43849(14) 0.0607(5) Uani 1 1 d
O2 O 0.49057(15) 0.64838(17) 0.47817(14) 0.0588(5) Uani 1 1 d
O3 O 0.9462(3) 0.4153(2) 0.5761(2) 0.0857(8) Uani 1 1 d
N1 N 0.67644(17) 0.58399(18) 0.57576(15) 0.0475(5) Uani 1 1 d
C1 C 0.6840(2) 0.6188(2) 0.36566(18) 0.0425(5) Uani 1 1 d
C2 C 0.7610(2) 0.6737(2) 0.30385(19) 0.0496(6) Uani 1 1 d
C3 C 0.8287(2) 0.6306(3) 0.2285(2) 0.0542(6) Uani 1 1 d
C4 C 0.8222(2) 0.5324(2) 0.2129(2) 0.0553(6) Uani 1 1 d
C5 C 0.7451(3) 0.4789(3) 0.2758(2) 0.0604(7) Uani 1 1 d
C6 C 0.6753(2) 0.5206(2) 0.3516(2) 0.0528(6) Uani 1 1 d
C7 C 0.8960(4) 0.4872(4) 0.1296(3) 0.0802(10) Uani 1 1 d
C8 C 0.6964(3) 0.4503(3) 0.6259(2) 0.0594(7) Uani 1 1 d
C9 C 0.7965(2) 0.3969(2) 0.70864(19) 0.0460(6) Uani 1 1 d
C10 C 0.8763(2) 0.4678(2) 0.6493(2) 0.0504(6) Uani 1 1 d
C11 C 0.7867(2) 0.5994(2) 0.5913(2) 0.0500(6) Uani 1 1 d
C12 C 0.8637(2) 0.2561(2) 0.75569(19) 0.0484(6) Uani 1 1 d
C13 C 0.8474(3) 0.1813(3) 0.7201(3) 0.0652(8) Uani 1 1 d
C14 C 0.9517(2) 0.2037(2) 0.84490(19) 0.0480(6) Uani 1 1 d
C15 C 1.0634(3) 0.1050(3) 0.8515(3) 0.0677(8) Uani 1 1 d
C16 C 1.1449(3) 0.0535(3) 0.9351(4) 0.0853(11) Uani 1 1 d
C17 C 1.1177(3) 0.1000(4) 1.0128(3) 0.0837(11) Uani 1 1 d
C18 C 1.0091(3) 0.1985(4) 1.0080(2) 0.0753(9) Uani 1 1 d
C19 C 0.9266(3) 0.2501(3) 0.9249(2) 0.0609(7) Uani 1 1 d
H2 H 0.767(3) 0.740(3) 0.310(2) 0.080 Uiso 1 1 d
H3 H 0.880(3) 0.665(3) 0.188(2) 0.080 Uiso 1 1 d
H5 H 0.736(3) 0.416(3) 0.267(2) 0.080 Uiso 1 1 d
H6 H 0.620(3) 0.482(3) 0.397(2) 0.080 Uiso 1 1 d
H7A H 0.877(3) 0.425(3) 0.119(3) 0.080 Uiso 1 1 d
H7B H 0.881(3) 0.542(3) 0.067(3) 0.080 Uiso 1 1 d
H7C H 0.978(3) 0.451(3) 0.143(2) 0.080 Uiso 1 1 d
H8A H 0.627(3) 0.440(3) 0.658(2) 0.080 Uiso 1 1 d
H8B H 0.728(3) 0.414(3) 0.574(3) 0.080 Uiso 1 1 d
H9 H 0.756(3) 0.430(3) 0.759(2) 0.080 Uiso 1 1 d
H10 H 0.927(3) 0.468(3) 0.697(2) 0.080 Uiso 1 1 d
H11A H 0.817(3) 0.639(3) 0.522(3) 0.080 Uiso 1 1 d
H11B H 0.769(3) 0.649(3) 0.632(2) 0.080 Uiso 1 1 d
H13A H 0.794(3) 0.211(3) 0.661(3) 0.080 Uiso 1 1 d
H13B H 0.886(3) 0.093(3) 0.752(2) 0.080 Uiso 1 1 d
H15 H 1.080(3) 0.078(3) 0.797(2) 0.080 Uiso 1 1 d
H16 H 1.217(3) -0.011(3) 0.937(3) 0.080 Uiso 1 1 d
H17 H 1.171(3) 0.065(3) 1.072(3) 0.080 Uiso 1 1 d
H19 H 0.854(3) 0.314(3) 0.928(2) 0.080 Uiso 1 1 d
H18 H 0.992(3) 0.227(3) 1.063(3) 0.080 Uiso 1 1 d
HO3 H 0.963(4) 0.444(4) 0.543(3) 0.080 Uiso 1 1 d
S2 S 0.65189(6) 0.62835(6) 0.87621(5) 0.05099(19) Uani 1 1 d
O4 O 0.76658(16) 0.63593(19) 0.84322(15) 0.0644(5) Uani 1 1 d
O5 O 0.64453(18) 0.50854(16) 0.91941(16) 0.0656(5) Uani 1 1 d
O6 O 0.3654(2) 0.9880(2) 0.7169(2) 0.0878(8) Uani 1 1 d
N2 N 0.56146(18) 0.71349(19) 0.77239(16) 0.0507(5) Uani 1 1 d
C20 C 0.5941(2) 0.6975(2) 0.97041(19) 0.0467(6) Uani 1 1 d
C21 C 0.4998(3) 0.6755(3) 1.0346(2) 0.0586(7) Uani 1 1 d
C22 C 0.4507(3) 0.7356(3) 1.1037(2) 0.0605(7) Uani 1 1 d
C23 C 0.4941(2) 0.8158(2) 1.1127(2) 0.0536(6) Uani 1 1 d
C24 C 0.5890(3) 0.8347(3) 1.0495(2) 0.0566(7) Uani 1 1 d
C25 C 0.6391(2) 0.7769(2) 0.9784(2) 0.0529(6) Uani 1 1 d
C26 C 0.4397(3) 0.8802(3) 1.1894(3) 0.0724(9) Uani 1 1 d
C27 C 0.5617(3) 0.8374(3) 0.7005(2) 0.0571(7) Uani 1 1 d
C28 C 0.4331(2) 0.9163(2) 0.6567(2) 0.0554(6) Uani 1 1 d
C29 C 0.3812(2) 0.8209(2) 0.6719(2) 0.0493(6) Uani 1 1 d
C30 C 0.4365(3) 0.7190(3) 0.7785(2) 0.0600(7) Uani 1 1 d
C31 C 0.2445(2) 0.8770(2) 0.6583(2) 0.0531(6) Uani 1 1 d
C32 C 0.1729(3) 0.8434(3) 0.7367(3) 0.0711(8) Uani 1 1 d
C33 C 0.1943(2) 0.9749(3) 0.5515(2) 0.0558(6) Uani 1 1 d
C34 C 0.0984(3) 1.0880(3) 0.5408(3) 0.0872(11) Uani 1 1 d
C35 C 0.0533(4) 1.1801(4) 0.4423(4) 0.1065(14) Uani 1 1 d
C36 C 0.1021(4) 1.1620(4) 0.3531(4) 0.0917(12) Uani 1 1 d
C37 C 0.1970(3) 1.0518(4) 0.3605(3) 0.0817(10) Uani 1 1 d
C38 C 0.2431(3) 0.9593(3) 0.4583(3) 0.0678(8) Uani 1 1 d
H21 H 0.472(3) 0.627(3) 1.030(2) 0.080 Uiso 1 1 d
H22 H 0.391(3) 0.720(3) 1.146(2) 0.080 Uiso 1 1 d
H24 H 0.622(3) 0.884(3) 1.057(2) 0.080 Uiso 1 1 d
H25 H 0.702(3) 0.794(3) 0.934(2) 0.080 Uiso 1 1 d
H26A H 0.372(3) 0.955(3) 1.162(2) 0.080 Uiso 1 1 d
H26B H 0.423(3) 0.820(3) 1.254(3) 0.080 Uiso 1 1 d
H26C H 0.490(3) 0.904(3) 1.212(3) 0.080 Uiso 1 1 d
H27A H 0.584(3) 0.876(3) 0.739(2) 0.080 Uiso 1 1 d
H27B H 0.617(3) 0.826(3) 0.643(3) 0.080 Uiso 1 1 d
H28 H 0.432(3) 0.977(3) 0.576(2) 0.080 Uiso 1 1 d
H29 H 0.414(3) 0.787(3) 0.620(2) 0.080 Uiso 1 1 d
H30A H 0.442(3) 0.634(3) 0.792(2) 0.080 Uiso 1 1 d
H30B H 0.385(3) 0.746(3) 0.844(2) 0.080 Uiso 1 1 d
H32A H 0.094(3) 0.877(3) 0.726(3) 0.080 Uiso 1 1 d
H32B H 0.209(3) 0.778(3) 0.813(3) 0.080 Uiso 1 1 d
H34 H 0.068(3) 1.098(3) 0.606(3) 0.080 Uiso 1 1 d
H35 H -0.003(3) 1.249(3) 0.447(3) 0.080 Uiso 1 1 d
H36 H 0.073(3) 1.225(3) 0.290(3) 0.080 Uiso 1 1 d
H37 H 0.228(3) 1.048(3) 0.297(3) 0.080 Uiso 1 1 d
H38 H 0.309(3) 0.882(3) 0.461(2) 0.080 Uiso 1 1 d
HO6 H 0.381(3) 1.046(3) 0.692(3) 0.080 Uiso 1 1 d

loop_
_atom_site_aniso_label
_atom_site_aniso_U_11
_atom_site_aniso_U_22
_atom_site_aniso_U_33
_atom_site_aniso_U_23
_atom_site_aniso_U_13
_atom_site_aniso_U_12
S1 0.0438(3) 0.0409(3) 0.0427(3) -0.0117(3) 0.0016(2) -0.0119(3)
O1 0.0729(12) 0.0407(10) 0.0583(11) -0.0172(8) 0.0013(9) -0.0152(9)
O2 0.0383(9) 0.0628(11) 0.0619(11) -0.0164(9) 0.0044(8) -0.0167(8)
O3 0.0782(15) 0.0656(15) 0.108(2) -0.0382(14) 0.0574(14) -0.0366(12)
N1 0.0454(11) 0.0494(12) 0.0405(11) -0.0103(9) 0.0007(9) -0.0190(9)
C1 0.0410(12) 0.0407(12) 0.0413(12) -0.0111(10) -0.0029(10) -0.0153(10)
C2 0.0533(15) 0.0486(14) 0.0451(13) -0.0128(11) 0.0003(11) -0.0233(12)
C3 0.0476(14) 0.0613(17) 0.0454(14) -0.0144(12) 0.0056(11) -0.0215(12)
C4 0.0471(14) 0.0568(16) 0.0477(14) -0.0190(12) -0.0041(11) -0.0073(12)
C5 0.0636(17) 0.0524(16) 0.0687(18) -0.0295(14) -0.0019(14) -0.0193(14)
C6 0.0523(15) 0.0514(15) 0.0576(15) -0.0207(12) 0.0031(12) -0.0240(12)
C7 0.069(2) 0.086(3) 0.067(2) -0.0388(18) 0.0042(18) -0.0056(19)
C8 0.0515(16) 0.0569(17) 0.0565(16) -0.0001(13) -0.0041(12) -0.0289(14)
C9 0.0422(13) 0.0447(13) 0.0403(13) -0.0124(10) 0.0035(10) -0.0124(11)
C10 0.0473(14) 0.0458(14) 0.0581(15) -0.0190(12) 0.0002(12) -0.0191(11)
C11 0.0540(15) 0.0476(14) 0.0511(15) -0.0184(12) -0.0015(12) -0.0223(12)
C12 0.0435(13) 0.0457(14) 0.0502(14) -0.0154(11) 0.0096(11) -0.0181(11)
C13 0.0696(19) 0.0562(17) 0.0687(19) -0.0226(15) -0.0019(15) -0.0245(15)
C14 0.0437(13) 0.0382(12) 0.0516(14) -0.0066(11) 0.0022(11) -0.0175(11)
C15 0.0575(17) 0.0493(16) 0.090(2) -0.0258(16) -0.0047(16) -0.0150(14)
C16 0.060(2) 0.0505(18) 0.119(3) -0.0098(19) -0.026(2) -0.0103(15)
C17 0.077(2) 0.080(2) 0.071(2) 0.0102(19) -0.0226(18) -0.041(2)
C18 0.081(2) 0.093(2) 0.0469(16) -0.0143(16) 0.0002(15) -0.042(2)
C19 0.0584(17) 0.0616(17) 0.0495(15) -0.0140(13) 0.0065(13) -0.0209(14)
S2 0.0461(4) 0.0488(4) 0.0552(4) -0.0219(3) 0.0011(3) -0.0145(3)
O4 0.0451(10) 0.0794(13) 0.0671(12) -0.0322(10) 0.0063(9) -0.0210(9)
O5 0.0694(12) 0.0443(10) 0.0755(13) -0.0212(9) 0.0001(10) -0.0172(9)
O6 0.0811(15) 0.0694(15) 0.140(2) -0.0657(16) 0.0290(15) -0.0389(13)
N2 0.0514(12) 0.0508(12) 0.0511(12) -0.0189(10) -0.0011(9) -0.0215(10)
C20 0.0456(13) 0.0457(13) 0.0452(13) -0.0154(11) -0.0007(10) -0.0163(11)
C21 0.0645(17) 0.0615(17) 0.0565(16) -0.0202(13) 0.0055(13) -0.0350(14)
C22 0.0581(17) 0.0701(18) 0.0501(15) -0.0198(14) 0.0114(13) -0.0291(15)
C23 0.0528(15) 0.0496(14) 0.0439(13) -0.0135(11) -0.0082(11) -0.0086(12)
C24 0.0582(16) 0.0548(16) 0.0603(16) -0.0243(13) -0.0063(13) -0.0211(13)
C25 0.0466(14) 0.0533(15) 0.0576(15) -0.0197(12) 0.0009(12) -0.0203(12)
C26 0.074(2) 0.071(2) 0.0553(18) -0.0290(16) -0.0077(16) -0.0064(17)
C27 0.0544(16) 0.0543(16) 0.0618(17) -0.0176(13) 0.0027(13) -0.0261(13)
C28 0.0505(15) 0.0471(15) 0.0631(17) -0.0174(13) 0.0071(12) -0.0198(12)
C29 0.0483(14) 0.0489(14) 0.0533(15) -0.0267(12) 0.0038(11) -0.0157(11)
C30 0.0582(16) 0.0518(16) 0.0722(18) -0.0147(14) -0.0100(14) -0.0290(14)
C31 0.0467(14) 0.0528(15) 0.0662(17) -0.0302(13) 0.0025(12) -0.0187(12)
C32 0.0539(17) 0.079(2) 0.083(2) -0.0327(18) 0.0107(17) -0.0296(17)
C33 0.0434(14) 0.0606(16) 0.0678(17) -0.0297(14) -0.0006(12) -0.0192(12)
C34 0.065(2) 0.081(2) 0.089(3) -0.040(2) -0.0044(18) 0.0033(17)
C35 0.082(3) 0.073(3) 0.119(4) -0.027(2) -0.025(3) 0.009(2)
C36 0.082(3) 0.092(3) 0.084(3) -0.006(2) -0.026(2) -0.038(2)
C37 0.072(2) 0.107(3) 0.068(2) -0.028(2) -0.0010(17) -0.042(2)
C38 0.0546(17) 0.076(2) 0.0699(19) -0.0304(17) -0.0009(15) -0.0198(15)

loop_
_atom_type_symbol
_atom_type_description
_atom_type_scat_dispersion_real
_atom_type_scat_dispersion_imag
_atom_type_scat_source
C C 0.0033 0.0016 'International Tables Vol C Tables 4.2.6.8 and 6.1.1.4'
H H 0.0000 0.0000 'International Tables Vol C Tables 4.2.6.8 and 6.1.1.4'
N N 0.0061 0.0033 'International Tables Vol C Tables 4.2.6.8 and 6.1.1.4'
O O 0.0106 0.0060 'International Tables Vol C Tables 4.2.6.8 and 6.1.1.4'
S S 0.1246 0.1234 'International Tables Vol C Tables 4.2.6.8 and 6.1.1.4'

loop_
_geom_angle_atom_site_label_1
_geom_angle_atom_site_label_2
_geom_angle_atom_site_label_3
_geom_angle
O2 S1 O1 119.07(11)
O2 S1 N1 106.72(11)
O1 S1 N1 106.28(11)
O2 S1 C1 108.33(11)
O1 S1 C1 107.98(11)
N1 S1 C1 108.02(11)
C8 N1 C11 110.04(19)
C8 N1 S1 118.85(17)
C11 N1 S1 119.36(16)
C2 C1 C6 120.2(2)
C2 C1 S1 120.30(19)
C6 C1 S1 119.48(19)
C3 C2 C1 119.7(2)
C2 C3 C4 121.4(3)
C5 C4 C3 117.8(2)
C5 C4 C7 121.4(3)
C3 C4 C7 120.7(3)
C6 C5 C4 122.1(3)
C5 C6 C1 118.7(3)
N1 C8 C9 102.4(2)
C12 C9 C8 116.8(2)
C12 C9 C10 114.4(2)
C8 C9 C10 101.9(2)
O3 C10 C11 110.5(2)
O3 C10 C9 108.8(2)
C11 C10 C9 103.8(2)
N1 C11 C10 104.3(2)
C13 C12 C14 120.7(2)
C13 C12 C9 122.8(3)
C14 C12 C9 116.5(2)
C19 C14 C15 117.3(3)
C19 C14 C12 122.0(2)
C15 C14 C12 120.7(3)
C16 C15 C14 121.4(3)
C17 C16 C15 120.1(3)
C16 C17 C18 120.0(3)
C17 C18 C19 120.2(3)
C18 C19 C14 120.9(3)
O4 S2 O5 119.45(12)
O4 S2 N2 106.55(11)
O5 S2 N2 106.76(11)
O4 S2 C20 108.41(12)
O5 S2 C20 107.67(12)
N2 S2 C20 107.46(11)
C30 N2 C27 109.7(2)
C30 N2 S2 119.95(18)
C27 N2 S2 119.88(17)
C25 C20 C21 119.9(2)
C25 C20 S2 120.1(2)
C21 C20 S2 119.9(2)
C22 C21 C20 119.4(3)
C21 C22 C23 121.6(3)
C24 C23 C22 118.1(3)
C24 C23 C26 121.1(3)
C22 C23 C26 120.8(3)
C25 C24 C23 121.6(3)
C24 C25 C20 119.3(3)
N2 C27 C28 104.9(2)
O6 C28 C27 110.8(3)
O6 C28 C29 108.3(2)
C27 C28 C29 104.1(2)
C31 C29 C30 117.5(2)
C31 C29 C28 113.6(2)
C30 C29 C28 102.9(2)
N2 C30 C29 101.7(2)
C32 C31 C33 121.8(3)
C32 C31 C29 122.6(3)
C33 C31 C29 115.6(2)
C34 C33 C38 116.8(3)
C34 C33 C31 121.2(3)
C38 C33 C31 121.9(2)
C35 C34 C33 121.5(4)
C36 C35 C34 120.3(4)
C35 C36 C37 119.8(4)
C36 C37 C38 120.4(4)
C37 C38 C33 121.1(3)

loop_
_geom_bond_atom_site_label_1
_geom_bond_atom_site_label_2
_geom_bond_distance
S1 O2 1.4300(18)
S1 O1 1.4334(18)
S1 N1 1.618(2)
S1 C1 1.758(2)
O3 C10 1.415(4)
N1 C8 1.475(3)
N1 C11 1.488(3)
C1 C2 1.385(3)
C1 C6 1.389(3)
C2 C3 1.373(4)
C3 C4 1.386(4)
C4 C5 1.382(4)
C4 C7 1.499(4)
C5 C6 1.379(4)
C8 C9 1.520(4)
C9 C12 1.509(3)
C9 C10 1.525(3)
C10 C11 1.503(4)
C12 C13 1.324(4)
C12 C14 1.485(3)
C14 C19 1.390(4)
C14 C15 1.392(4)
C15 C16 1.379(5)
C16 C17 1.360(5)
C17 C18 1.371(5)
C18 C19 1.382(4)
S2 O4 1.4301(19)
S2 O5 1.4319(19)
S2 N2 1.616(2)
S2 C20 1.758(2)
O6 C28 1.408(3)
N2 C30 1.480(3)
N2 C27 1.483(3)
C20 C25 1.381(4)
C20 C21 1.392(4)
C21 C22 1.374(4)
C22 C23 1.382(4)
C23 C24 1.381(4)
C23 C26 1.506(4)
C24 C25 1.381(4)
C27 C28 1.507(4)
C28 C29 1.522(4)
C29 C31 1.510(3)
C29 C30 1.513(4)
C31 C32 1.327(4)
C31 C33 1.488(4)
C33 C34 1.384(4)
C33 C38 1.385(4)
C34 C35 1.376(6)
C35 C36 1.345(6)
C36 C37 1.365(5)
C37 C38 1.373(5)
